data_2012374
loop_
_publ_author_name
'Nordell, Karen J.'
'Kass, Dana S.'
'Smith, Mark D.'

_publ_section_title
;A new packing variant of
 <i>catena</i>-poly[[aquachlorocopper(II)]-\m-pyrazine-2-carboxylato-<i>O</i>,<i>N</i>:<i>N</i>']
;
_journal_issue 12
_journal_name_full 'Acta Crystallographica Section C'
_journal_page_first 1376
_journal_page_last 1377
_journal_paper_doi 10.1107/S0108270101014639
_journal_volume 57
_journal_year 2001
_chemical_formula_iupac '[Cu Cl (C5 H3 N2 O2) (H2 O)]'
_chemical_formula_moiety 'C5 H5 Cl Cu N2 O3'
_chemical_formula_sum 'C5 H5 Cl Cu N2 O3'
_chemical_formula_weight 240.10
_chemical_name_systematic
;
catena-Poly[[aquachlorocopper(II)]-\m-pyrazine-2-carboxylato-O,N^1^:N^4^]
;
_space_group_IT_number 15
_symmetry_cell_setting monoclinic
_symmetry_space_group_name_Hall '-C 2yc'
_symmetry_space_group_name_H-M 'C 1 2/c 1'
_atom_sites_solution_hydrogens geom
_atom_sites_solution_primary direct
_atom_sites_solution_secondary difmap
_cell_angle_alpha 90
_cell_angle_beta 105.534(2)
_cell_angle_gamma 90
_cell_formula_units_Z 8
_cell_length_a 18.8435(17)
_cell_length_b 6.2038(6)
_cell_length_c 13.4129(12)
_cell_measurement_reflns_used 3228
_cell_measurement_temperature 293(2)
_cell_measurement_theta_max 26.32
_cell_measurement_theta_min 3.15
_cell_volume 1510.7(2)
_computing_cell_refinement 'SAINT+ NT (Bruker, 1999)'
_computing_data_collection 'SMART NT (Bruker, 1999)'
_computing_data_reduction 'SAINT+ NT'
_computing_molecular_graphics 'SHELXTL (Bruker, 1997)'
_computing_publication_material SHELXTL
_computing_structure_refinement 'SHELXL97 (Sheldrick, 1997)'
_computing_structure_solution 'SHELXS97 (Sheldrick, 1997)'
_diffrn_ambient_temperature 293(2)
_diffrn_measured_fraction_theta_full .995
_diffrn_measured_fraction_theta_max .995
_diffrn_measurement_device_type 'Bruker SMART APEX CCD area-detector'
_diffrn_measurement_method '\w scans'
_diffrn_radiation_monochromator graphite
_diffrn_radiation_source 'sealed tube'
_diffrn_radiation_type MoK\a
_diffrn_radiation_wavelength .71073
_diffrn_reflns_av_R_equivalents .025
_diffrn_reflns_av_sigmaI/netI .028
_diffrn_reflns_limit_h_max 22
_diffrn_reflns_limit_h_min -23
_diffrn_reflns_limit_k_max 7
_diffrn_reflns_limit_k_min -7
_diffrn_reflns_limit_l_max 16
_diffrn_reflns_limit_l_min -16
_diffrn_reflns_number 4831
_diffrn_reflns_theta_full 26.37
_diffrn_reflns_theta_max 26.37
_diffrn_reflns_theta_min 2.24
_diffrn_standards_decay_% <1
_diffrn_standards_number 0
_exptl_absorpt_coefficient_mu 3.207
_exptl_absorpt_correction_T_max .599
_exptl_absorpt_correction_T_min .449
_exptl_absorpt_correction_type multi-scan
_exptl_absorpt_process_details '(SADABS; Bruker, 1999)'
_exptl_crystal_colour 'blue green'
_exptl_crystal_density_diffrn 2.111
_exptl_crystal_density_meas ?
_exptl_crystal_density_method 'not measured'
_exptl_crystal_description fragment
_exptl_crystal_F_000 952
_exptl_crystal_size_max .30
_exptl_crystal_size_mid .22
_exptl_crystal_size_min .16
_refine_diff_density_max .42
_refine_diff_density_min -.41
_refine_ls_extinction_method none
_refine_ls_goodness_of_fit_ref 1.003
_refine_ls_hydrogen_treatment mixed
_refine_ls_matrix_type full
_refine_ls_number_parameters 117
_refine_ls_number_reflns 1547
_refine_ls_number_restraints 2
_refine_ls_restrained_S_all 1.003
_refine_ls_R_factor_all .029
_refine_ls_R_factor_gt .025
_refine_ls_shift/su_max <0.001
_refine_ls_shift/su_mean .000
_refine_ls_structure_factor_coef Fsqd
_refine_ls_weighting_details 'calc w = 1/[\s^2^(Fo^2^)+(0.0358P)^2^] where P=(Fo^2^+2Fc^2^)/3'
_refine_ls_weighting_scheme calc
_refine_ls_wR_factor_gt .062
_refine_ls_wR_factor_ref .063
_reflns_number_gt 1323
_reflns_number_total 1547
_reflns_threshold_expression I>2\s(I)
_cod_data_source_file fr1345.cif
_cod_data_source_block I
_cod_depositor_comments
;
The following automatic conversions were performed:

'_exptl_crystal_density_meas' value 'not measured' was changed to '?'
- the value is perceived as not measured.

Automatic conversion script
Id: cif_fix_values 3008 2015-01-20 13:52:24Z robertas 
;
_cod_original_sg_symbol_H-M 'C 2/c'
_cod_database_code 2012374
_cod_database_fobs_code 2012374

loop_
_symmetry_equiv_pos_as_xyz
'x, y, z'
'-x, y, -z+1/2'
'x+1/2, y+1/2, z'
'-x+1/2, y+1/2, -z+1/2'
'-x, -y, -z'
'x, -y, z-1/2'
'-x+1/2, -y+1/2, -z'
'x+1/2, -y+1/2, z-1/2'

loop_
_atom_site_label
_atom_site_fract_x
_atom_site_fract_y
_atom_site_fract_z
_atom_site_U_iso_or_equiv
_atom_site_adp_type
_atom_site_calc_flag
_atom_site_refinement_flags
_atom_site_occupancy
_atom_site_disorder_assembly
_atom_site_disorder_group
_atom_site_type_symbol
Cu .384384(17) .56823(5) .35749(2) .02374(12) Uani d . 1 . . Cu
Cl .46448(4) .83711(12) .37073(5) .03774(19) Uani d . 1 . . Cl
C1 .36240(13) .3766(4) .53576(18) .0221(5) Uani d . 1 . . C
C2 .36048(14) .3388(4) .63671(18) .0256(5) Uani d . 1 . . C
H2 .3427 .2081 .6540 .031 Uiso calc R 1 . . H
C3 .40963(14) .6744(4) .68166(18) .0280(6) Uani d . 1 . . C
H3 .4243 .7834 .7305 .034 Uiso calc R 1 . . H
C4 .41481(14) .7076(4) .58210(18) .0267(5) Uani d . 1 . . C
H4 .4355 .8344 .5657 .032 Uiso calc R 1 . . H
C5 .33198(14) .2205(4) .44837(18) .0244(5) Uani d . 1 . . C
N1 .39020(11) .5583(3) .50923(14) .0225(4) Uani d . 1 . . N
N2 .38405(11) .4895(4) .70953(14) .0244(4) Uani d . 1 . . N
O1 .33849(10) .2827(3) .36047(12) .0293(4) Uani d . 1 . . O
O2 .30234(10) .0545(3) .46599(13) .0313(4) Uani d . 1 . . O
O3 .27682(13) .7284(4) .32162(17) .0456(5) Uani d D 1 . . O
H3WA .2815(18) .835(3) .355(2) .042(9) Uiso d D 1 . . H
H3WB .2433(12) .734(5) .2713(16) .045(10) Uiso d D 1 . . H

loop_
_atom_site_aniso_label
_atom_site_aniso_U_11
_atom_site_aniso_U_22
_atom_site_aniso_U_33
_atom_site_aniso_U_12
_atom_site_aniso_U_13
_atom_site_aniso_U_23
Cu .0309(2) .02735(18) .01294(17) -.00202(13) .00588(12) -.00023(11)
Cl .0434(4) .0426(4) .0289(4) -.0150(3) .0126(3) -.0038(3)
C1 .0256(13) .0242(12) .0164(11) .0018(10) .0055(10) .0009(9)
C2 .0316(14) .0249(13) .0207(12) .0009(11) .0078(11) .0004(10)
C3 .0327(15) .0308(14) .0190(12) -.0014(11) .0043(11) -.0047(10)
C4 .0325(15) .0259(13) .0202(13) -.0052(11) .0045(11) -.0009(10)
C5 .0268(14) .0244(13) .0212(13) .0031(10) .0052(10) -.0022(10)
N1 .0252(11) .0262(11) .0154(10) .0012(9) .0043(8) .0004(8)
N2 .0288(12) .0300(11) .0144(10) .0012(9) .0058(9) .0005(8)
O1 .0460(12) .0270(9) .0142(8) -.0060(8) .0071(8) -.0034(7)
O2 .0451(12) .0256(10) .0244(10) -.0066(8) .0114(9) -.0024(7)
O3 .0445(13) .0473(13) .0344(12) .0165(11) -.0079(10) -.0171(11)

loop_
_atom_type_symbol
_atom_type_description
_atom_type_scat_dispersion_real
_atom_type_scat_dispersion_imag
_atom_type_scat_source
C C .0033 .0016 'International Tables Vol C Tables 4.2.6.8 and 6.1.1.4'
H H .0000 .0000 'International Tables Vol C Tables 4.2.6.8 and 6.1.1.4'
N N .0061 .0033 'International Tables Vol C Tables 4.2.6.8 and 6.1.1.4'
O O .0106 .0060 'International Tables Vol C Tables 4.2.6.8 and 6.1.1.4'
Cl Cl .1484 .1585 'International Tables Vol C Tables 4.2.6.8 and 6.1.1.4'
Cu Cu .3201 1.2651 'International Tables Vol C Tables 4.2.6.8 and 6.1.1.4'

loop_
_geom_angle_atom_site_label_1
_geom_angle_atom_site_label_2
_geom_angle_atom_site_label_3
_geom_angle_site_symmetry_1
_geom_angle_site_symmetry_3
_geom_angle
_geom_angle_publ_flag
O1 Cu N1 . . 81.81(7) y
O1 Cu N2 . 6_565 88.54(8) y
N1 Cu N2 . 6_565 167.67(9) y
O1 Cu O3 . . 91.54(9) y
N1 Cu O3 . . 91.87(8) y
N2 Cu O3 6_565 . 96.06(8) y
O1 Cu Cl . . 164.09(6) y
N1 Cu Cl . . 95.19(6) y
N2 Cu Cl 6_565 . 92.00(6) y
O3 Cu Cl . . 104.20(7) y
N1 C1 C2 . . 121.4(2) ?
N1 C1 C5 . . 115.5(2) ?
C2 C1 C5 . . 123.1(2) ?
N2 C2 C1 . . 120.3(2) ?
N2 C2 H2 . . 119.8 ?
C1 C2 H2 . . 119.8 ?
N2 C3 C4 . . 121.5(2) ?
N2 C3 H3 . . 119.2 ?
C4 C3 H3 . . 119.2 ?
N1 C4 C3 . . 120.2(2) ?
N1 C4 H4 . . 119.9 ?
C3 C4 H4 . . 119.9 ?
O2 C5 O1 . . 126.4(2) ?
O2 C5 C1 . . 119.2(2) ?
O1 C5 C1 . . 114.3(2) ?
C1 N1 C4 . . 118.4(2) ?
C1 N1 Cu . . 112.23(15) ?
C4 N1 Cu . . 129.31(17) ?
C3 N2 C2 . . 118.0(2) ?
C3 N2 Cu . 6_566 121.47(16) ?
C2 N2 Cu . 6_566 120.48(17) ?
C5 O1 Cu . . 116.12(15) ?
Cu O3 H3WA . . 107(2) ?
Cu O3 H3WB . . 133(2) ?
H3WA O3 H3WB . . 113(3) ?

loop_
_geom_bond_atom_site_label_1
_geom_bond_atom_site_label_2
_geom_bond_site_symmetry_2
_geom_bond_distance
_geom_bond_publ_flag
Cu O1 . 1.9762(17) y
Cu N1 . 2.0095(19) y
Cu N2 6_565 2.0151(19) y
Cu Cl . 2.2245(7) y
Cu O3 . 2.192(2) y
C1 N1 . 1.331(3) ?
C1 C2 . 1.384(3) ?
C1 C5 . 1.510(3) ?
C2 N2 . 1.339(3) ?
C2 H2 . .9300 ?
C3 N2 . 1.336(3) ?
C3 C4 . 1.380(3) ?
C3 H3 . .9300 ?
C4 N1 . 1.336(3) ?
C4 H4 . .9300 ?
C5 O2 . 1.224(3) ?
C5 O1 . 1.277(3) ?
N2 Cu 6_566 2.0151(19) ?
O3 H3WA . .788(10) ?
O3 H3WB . .792(10) ?

loop_
_geom_hbond_atom_site_label_D
_geom_hbond_atom_site_label_H
_geom_hbond_atom_site_label_A
_geom_hbond_site_symmetry_A
_geom_hbond_distance_DH
_geom_hbond_distance_HA
_geom_hbond_distance_DA
_geom_hbond_angle_DHA
O3 H3WA O2 1_565 .79(2) 1.98(2) 2.752(3) 166(3)
O3 H3WB O1 4 .79(2) 2.03(2) 2.821(3) 174(3)
